data_4029361
loop_
_publ_author_name
'Zhou, Jing'
'Yeung, Ying-Yeung'

_publ_section_title
;
 Synthesis of Reboxetine Intermediate and Carnitine Acetyltransferase
 Inhibitor via NBS-Induced Electrophilic Multicomponent Reaction.
;
_journal_issue 10
_journal_name_full 'The Journal of organic chemistry'
_journal_page_first 4644
_journal_page_last 4649
_journal_paper_doi 10.1021/jo500609a
_journal_volume 79
_journal_year 2014
_chemical_formula_sum 'C9 H16 N2 O3'
_chemical_formula_weight 200.24
_chemical_name_systematic
; 
 ? 
;
_space_group_IT_number 14
_symmetry_cell_setting monoclinic
_symmetry_space_group_name_Hall '-P 2ybc'
_symmetry_space_group_name_H-M 'P 1 21/c 1'
_atom_sites_solution_hydrogens geom
_atom_sites_solution_primary direct
_atom_sites_solution_secondary difmap
_audit_creation_method SHELXL-97
_cell_angle_alpha 90.00
_cell_angle_beta 96.807(9)
_cell_angle_gamma 90.00
_cell_formula_units_Z 8
_cell_length_a 9.561(4)
_cell_length_b 10.152(4)
_cell_length_c 21.593(9)
_cell_measurement_reflns_used 1609
_cell_measurement_temperature 223(2)
_cell_measurement_theta_max 22.69
_cell_measurement_theta_min 2.69
_cell_volume 2081.1(15)
_computing_cell_refinement 'Bruker SMART'
_computing_data_collection 'Bruker SMART'
_computing_data_reduction 'Bruker SAINT'
_computing_molecular_graphics 'Bruker SHELXTL'
_computing_publication_material 'Bruker SHELXTL'
_computing_structure_refinement 'SHELXL-97 (Sheldrick, 1997)'
_computing_structure_solution 'SHELXS-97 (Sheldrick, 1990)'
_diffrn_ambient_temperature 223(2)
_diffrn_measured_fraction_theta_full 0.991
_diffrn_measured_fraction_theta_max 0.991
_diffrn_measurement_device_type 'CCD area detector'
_diffrn_measurement_method 'phi and omega scans'
_diffrn_radiation_monochromator graphite
_diffrn_radiation_source 'fine-focus sealed tube'
_diffrn_radiation_type MoK\a
_diffrn_radiation_wavelength 0.71073
_diffrn_reflns_av_R_equivalents 0.0571
_diffrn_reflns_av_sigmaI/netI 0.0636
_diffrn_reflns_limit_h_max 12
_diffrn_reflns_limit_h_min -12
_diffrn_reflns_limit_k_max 11
_diffrn_reflns_limit_k_min -13
_diffrn_reflns_limit_l_max 27
_diffrn_reflns_limit_l_min -22
_diffrn_reflns_number 14287
_diffrn_reflns_theta_full 27.50
_diffrn_reflns_theta_max 27.50
_diffrn_reflns_theta_min 1.90
_exptl_absorpt_coefficient_mu 0.096
_exptl_absorpt_correction_T_max 0.7456
_exptl_absorpt_correction_T_min 0.5971
_exptl_absorpt_correction_type multi-scan
_exptl_absorpt_process_details 'Sadabs, (Sheldrick 2001)'
_exptl_crystal_colour Colourless
_exptl_crystal_density_diffrn 1.278
_exptl_crystal_density_meas ?
_exptl_crystal_density_method 'not measured'
_exptl_crystal_description Thin_Plate
_exptl_crystal_F_000 864
_exptl_crystal_size_max 0.64
_exptl_crystal_size_mid 0.38
_exptl_crystal_size_min 0.02
_refine_diff_density_max 0.274
_refine_diff_density_min -0.181
_refine_diff_density_rms 0.048
_refine_ls_extinction_method none
_refine_ls_goodness_of_fit_ref 1.027
_refine_ls_hydrogen_treatment constr
_refine_ls_matrix_type full
_refine_ls_number_parameters 259
_refine_ls_number_reflns 4737
_refine_ls_number_restraints 0
_refine_ls_restrained_S_all 1.027
_refine_ls_R_factor_all 0.0944
_refine_ls_R_factor_gt 0.0594
_refine_ls_shift/su_max 0.000
_refine_ls_shift/su_mean 0.000
_refine_ls_structure_factor_coef Fsqd
_refine_ls_weighting_details 'calc w=1/[\s^2^(Fo^2^)+(0.0688P)^2^+0.0232P] where P=(Fo^2^+2Fc^2^)/3'
_refine_ls_weighting_scheme calc
_refine_ls_wR_factor_gt 0.1359
_refine_ls_wR_factor_ref 0.1515
_reflns_number_gt 3147
_reflns_number_total 4737
_reflns_threshold_expression >2sigma(I)
_cod_data_source_file jo500609a_si_002.cif
_cod_data_source_block b580
_cod_depositor_comments
;
The following automatic conversions were performed:

'_symmetry_cell_setting' value 'Monoclinic' changed to 'monoclinic'
according to
/usr/data/users/saulius/crontab/automatic-downloads/rss-feeds/ACS/lib/dictionaries/cif_core.dic
dictionary named 'cif_core.dic' version 2.4.2 from
2011-04-26.

'_exptl_absorpt_correction_type' value 'Multi-scan'
changed to 'multi-scan' according to
/usr/data/users/saulius/crontab/automatic-downloads/rss-feeds/ACS/lib/dictionaries/cif_core.dic
dictionary named 'cif_core.dic' version 2.4.2 from 2011-04-26.

Automatic conversion script
Id: cif_fix_values 2281 2013-09-26 08:29:07Z andrius 

 Adding full bibliography for 4029361--4029362.cif.

The following automatic conversions were performed:

'_exptl_crystal_density_meas' value 'not measured' was changed to '?'
- the value is perceived as not measured.

Automatic conversion script
Id: cif_fix_values 3008 2015-01-20 13:52:24Z robertas 
;
_cod_original_cell_volume 2081.1(14)
_cod_original_sg_symbol_H-M P2(1)/c
_cod_database_code 4029361

loop_
_symmetry_equiv_pos_as_xyz
'x, y, z'
'-x, y+1/2, -z+1/2'
'-x, -y, -z'
'x, -y-1/2, z-1/2'

loop_
_atom_site_label
_atom_site_type_symbol
_atom_site_fract_x
_atom_site_fract_y
_atom_site_fract_z
_atom_site_U_iso_or_equiv
_atom_site_adp_type
_atom_site_occupancy
_atom_site_symmetry_multiplicity
_atom_site_calc_flag
_atom_site_refinement_flags
O4 O 1.02006(14) 0.30914(12) 0.16493(6) 0.0282(3) Uani 1 1 d .
O8 O 0.97630(17) 0.26601(14) 0.29250(6) 0.0404(4) Uani 1 1 d .
H8 H 1.0337 0.3258 0.2884 0.061 Uiso 1 1 calc R
O9 O 0.86103(16) 0.00227(13) 0.20538(6) 0.0376(4) Uani 1 1 d .
H9 H 0.8069 -0.0254 0.1753 0.056 Uiso 1 1 calc R
O24 O 0.43214(14) 0.80227(12) 0.16447(6) 0.0302(3) Uani 1 1 d .
O28 O 0.54082(18) 0.75827(14) 0.29282(7) 0.0414(4) Uani 1 1 d .
H28 H 0.4825 0.8192 0.2898 0.062 Uiso 1 1 calc R
O29 O 0.61637(16) 0.49737(13) 0.20302(6) 0.0374(4) Uani 1 1 d .
H29 H 0.6570 0.4744 0.1729 0.056 Uiso 1 1 calc R
N1 N 0.74572(18) 0.38029(15) 0.10805(7) 0.0294(4) Uani 1 1 d .
N12 N 1.2534(3) 0.3742(2) 0.05091(11) 0.0700(7) Uani 1 1 d .
N21 N 0.67877(18) 0.88150(15) 0.11117(7) 0.0310(4) Uani 1 1 d .
N32 N 0.1524(3) 0.8453(3) 0.04574(12) 0.0744(7) Uani 1 1 d .
C2 C 0.7776(2) 0.24431(17) 0.12865(9) 0.0284(4) Uani 1 1 d .
H2A H 0.7992 0.1922 0.0928 0.034 Uiso 1 1 calc R
H2B H 0.6936 0.2061 0.1436 0.034 Uiso 1 1 calc R
C3 C 0.9014(2) 0.23370(17) 0.18051(9) 0.0253(4) Uani 1 1 d .
C5 C 0.9867(2) 0.44045(17) 0.14446(9) 0.0285(5) Uani 1 1 d .
H5 H 0.9505 0.4893 0.1789 0.034 Uiso 1 1 calc R
C6 C 0.8747(2) 0.43994(19) 0.08902(9) 0.0318(5) Uani 1 1 d .
H6A H 0.8554 0.5302 0.0744 0.038 Uiso 1 1 calc R
H6B H 0.9071 0.3890 0.0549 0.038 Uiso 1 1 calc R
C7 C 0.6322(3) 0.3778(2) 0.05512(10) 0.0447(6) Uani 1 1 d .
H7A H 0.6144 0.4667 0.0396 0.067 Uiso 1 1 calc R
H7B H 0.5471 0.3422 0.0690 0.067 Uiso 1 1 calc R
H7C H 0.6608 0.3230 0.0220 0.067 Uiso 1 1 calc R
C8 C 0.8610(2) 0.2765(2) 0.24456(8) 0.0320(5) Uani 1 1 d .
H8A H 0.8279 0.3679 0.2420 0.038 Uiso 1 1 calc R
H8B H 0.7833 0.2212 0.2553 0.038 Uiso 1 1 calc R
C9 C 0.9577(2) 0.09335(18) 0.18390(10) 0.0313(5) Uani 1 1 d .
H9A H 0.9785 0.0664 0.1424 0.038 Uiso 1 1 calc R
H9B H 1.0460 0.0910 0.2120 0.038 Uiso 1 1 calc R
C10 C 1.1254(2) 0.50285(19) 0.13142(10) 0.0362(5) Uani 1 1 d .
H10A H 1.1071 0.5927 0.1160 0.043 Uiso 1 1 calc R
H10B H 1.1885 0.5085 0.1706 0.043 Uiso 1 1 calc R
C11 C 1.1964(2) 0.4292(2) 0.08565(10) 0.0412(6) Uani 1 1 d .
C22 C 0.6600(2) 0.74371(18) 0.13026(9) 0.0308(5) Uani 1 1 d .
H22A H 0.7521 0.7067 0.1459 0.037 Uiso 1 1 calc R
H22B H 0.6221 0.6923 0.0936 0.037 Uiso 1 1 calc R
C23 C 0.5608(2) 0.72981(17) 0.18088(9) 0.0263(4) Uani 1 1 d .
C25 C 0.4512(2) 0.93526(18) 0.14497(9) 0.0323(5) Uani 1 1 d .
H25 H 0.4995 0.9860 0.1804 0.039 Uiso 1 1 calc R
C26 C 0.5400(2) 0.93885(19) 0.09126(9) 0.0340(5) Uani 1 1 d .
H26A H 0.4931 0.8890 0.0559 0.041 Uiso 1 1 calc R
H26B H 0.5510 1.0301 0.0778 0.041 Uiso 1 1 calc R
C27 C 0.7682(3) 0.8833(2) 0.05960(10) 0.0520(7) Uani 1 1 d .
H27A H 0.7229 0.8329 0.0247 0.078 Uiso 1 1 calc R
H27B H 0.8592 0.8448 0.0738 0.078 Uiso 1 1 calc R
H27C H 0.7810 0.9736 0.0466 0.078 Uiso 1 1 calc R
C28 C 0.6313(2) 0.7714(2) 0.24539(9) 0.0322(5) Uani 1 1 d .
H28A H 0.7155 0.7173 0.2564 0.039 Uiso 1 1 calc R
H28B H 0.6615 0.8634 0.2436 0.039 Uiso 1 1 calc R
C29 C 0.5075(2) 0.58816(18) 0.18265(9) 0.0312(5) Uani 1 1 d .
H29A H 0.4343 0.5834 0.2107 0.037 Uiso 1 1 calc R
H29B H 0.4647 0.5630 0.1408 0.037 Uiso 1 1 calc R
C30 C 0.3026(3) 0.9889(2) 0.12884(10) 0.0443(6) Uani 1 1 d .
H30A H 0.2559 0.9921 0.1668 0.053 Uiso 1 1 calc R
H30B H 0.3082 1.0792 0.1132 0.053 Uiso 1 1 calc R
C31 C 0.2170(3) 0.9092(3) 0.08179(12) 0.0478(6) Uani 1 1 d .

loop_
_atom_site_aniso_label
_atom_site_aniso_U_11
_atom_site_aniso_U_22
_atom_site_aniso_U_33
_atom_site_aniso_U_23
_atom_site_aniso_U_13
_atom_site_aniso_U_12
O4 0.0242(8) 0.0239(7) 0.0370(7) 0.0027(5) 0.0060(6) -0.0007(6)
O8 0.0467(10) 0.0384(9) 0.0341(8) 0.0045(6) -0.0027(7) -0.0074(7)
O9 0.0427(10) 0.0263(8) 0.0420(8) 0.0066(6) -0.0021(7) -0.0091(7)
O24 0.0284(8) 0.0249(7) 0.0378(8) 0.0049(6) 0.0063(6) 0.0052(6)
O28 0.0530(11) 0.0391(9) 0.0343(8) 0.0037(7) 0.0140(7) 0.0078(7)
O29 0.0439(10) 0.0269(7) 0.0438(8) 0.0071(6) 0.0148(7) 0.0105(7)
N1 0.0263(10) 0.0282(9) 0.0332(9) 0.0007(7) 0.0015(7) 0.0029(7)
N12 0.0578(16) 0.0909(18) 0.0660(15) -0.0218(13) 0.0266(13) -0.0063(14)
N21 0.0360(10) 0.0260(9) 0.0327(9) -0.0011(7) 0.0116(8) -0.0070(7)
N32 0.0567(17) 0.095(2) 0.0694(17) -0.0043(14) -0.0037(13) -0.0030(15)
C2 0.0269(11) 0.0230(10) 0.0350(11) -0.0034(8) 0.0023(8) -0.0021(8)
C3 0.0234(11) 0.0209(9) 0.0319(10) 0.0007(8) 0.0049(8) -0.0023(8)
C5 0.0323(12) 0.0232(10) 0.0310(10) -0.0010(8) 0.0084(9) -0.0021(8)
C6 0.0374(13) 0.0269(10) 0.0319(11) 0.0016(8) 0.0081(9) 0.0032(9)
C7 0.0404(15) 0.0468(14) 0.0440(13) -0.0016(10) -0.0068(11) 0.0078(11)
C8 0.0336(13) 0.0299(10) 0.0329(11) 0.0020(8) 0.0056(9) -0.0008(9)
C9 0.0286(12) 0.0245(10) 0.0403(12) 0.0022(8) 0.0016(9) -0.0002(8)
C10 0.0396(13) 0.0285(11) 0.0412(12) 0.0002(9) 0.0074(10) -0.0086(10)
C11 0.0345(13) 0.0489(14) 0.0414(13) 0.0015(11) 0.0096(11) -0.0106(11)
C22 0.0333(12) 0.0242(10) 0.0367(11) -0.0031(8) 0.0112(9) -0.0009(9)
C23 0.0261(11) 0.0208(9) 0.0327(10) 0.0006(8) 0.0064(8) 0.0024(8)
C25 0.0429(13) 0.0233(10) 0.0303(10) 0.0005(8) 0.0024(9) 0.0045(9)
C26 0.0449(14) 0.0261(10) 0.0310(11) 0.0017(8) 0.0042(9) -0.0040(9)
C27 0.0660(18) 0.0498(14) 0.0459(14) -0.0062(11) 0.0298(13) -0.0140(13)
C28 0.0330(12) 0.0281(10) 0.0360(11) 0.0001(8) 0.0063(9) 0.0015(9)
C29 0.0308(12) 0.0257(10) 0.0387(11) 0.0006(8) 0.0107(9) -0.0002(9)
C30 0.0506(16) 0.0377(12) 0.0447(13) 0.0064(10) 0.0056(11) 0.0165(11)
C31 0.0402(15) 0.0558(15) 0.0478(15) 0.0115(12) 0.0069(12) 0.0128(12)

loop_
_atom_type_symbol
_atom_type_description
_atom_type_scat_dispersion_real
_atom_type_scat_dispersion_imag
_atom_type_scat_source
C C 0.0033 0.0016 'International Tables Vol C Tables 4.2.6.8 and 6.1.1.4'
H H 0.0000 0.0000 'International Tables Vol C Tables 4.2.6.8 and 6.1.1.4'
N N 0.0061 0.0033 'International Tables Vol C Tables 4.2.6.8 and 6.1.1.4'
O O 0.0106 0.0060 'International Tables Vol C Tables 4.2.6.8 and 6.1.1.4'

loop_
_geom_angle_atom_site_label_1
_geom_angle_atom_site_label_2
_geom_angle_atom_site_label_3
_geom_angle
C5 O4 C3 114.52(14)
C25 O24 C23 114.73(15)
C2 N1 C6 108.62(15)
C2 N1 C7 108.93(15)
C6 N1 C7 110.64(16)
C26 N21 C22 108.82(16)
C26 N21 C27 110.92(17)
C22 N21 C27 108.79(15)
N1 C2 C3 113.64(15)
O4 C3 C9 102.99(15)
O4 C3 C2 110.67(15)
C9 C3 C2 109.80(15)
O4 C3 C8 110.34(15)
C9 C3 C8 110.20(16)
C2 C3 C8 112.44(17)
O4 C5 C6 110.72(15)
O4 C5 C10 106.12(16)
C6 C5 C10 113.93(16)
N1 C6 C5 108.58(15)
O8 C8 C3 112.11(17)
O9 C9 C3 112.60(17)
C11 C10 C5 113.21(17)
N12 C11 C10 178.5(3)
N21 C22 C23 113.07(15)
O24 C23 C29 102.06(15)
O24 C23 C28 110.69(15)
C29 C23 C28 110.39(16)
O24 C23 C22 111.04(15)
C29 C23 C22 109.88(15)
C28 C23 C22 112.31(17)
O24 C25 C26 110.48(15)
O24 C25 C30 104.85(17)
C26 C25 C30 114.08(17)
N21 C26 C25 109.59(16)
O28 C28 C23 112.91(17)
O29 C29 C23 112.60(17)
C31 C30 C25 112.90(18)
N32 C31 C30 178.6(3)

loop_
_geom_bond_atom_site_label_1
_geom_bond_atom_site_label_2
_geom_bond_distance
O4 C5 1.429(2)
O4 C3 1.442(2)
O8 C8 1.424(2)
O9 C9 1.423(2)
O24 C25 1.432(2)
O24 C23 1.441(2)
O28 C28 1.423(2)
O29 C29 1.420(2)
N1 C2 1.471(2)
N1 C6 1.476(3)
N1 C7 1.480(3)
N12 C11 1.126(3)
N21 C26 1.466(3)
N21 C22 1.475(2)
N21 C27 1.482(3)
N32 C31 1.138(3)
C2 C3 1.534(3)
C3 C9 1.522(3)
C3 C8 1.542(3)
C5 C6 1.508(3)
C5 C10 1.526(3)
C10 C11 1.468(3)
C22 C23 1.536(3)
C23 C29 1.528(3)
C23 C28 1.533(3)
C25 C26 1.517(3)
C25 C30 1.523(3)
C30 C31 1.470(4)

loop_
_geom_hbond_atom_site_label_D
_geom_hbond_atom_site_label_H
_geom_hbond_atom_site_label_A
_geom_hbond_distance_DH
_geom_hbond_distance_HA
_geom_hbond_distance_DA
_geom_hbond_angle_DHA
_geom_hbond_site_symmetry_A
O29 H29 N1 0.83 1.97 2.784(2) 167.3 .
O28 H28 O29 0.83 2.06 2.862(2) 163.9 2_655
O9 H9 N21 0.83 1.98 2.800(2) 170.7 1_545
O8 H8 O9 0.83 2.05 2.856(2) 163.2 2_755
